data_4028655
loop_
_publ_author_name
'Liguo Yang'
'Yang Zhou'
'Mengliang Zhu'
'Luyang Zhao'
'Liye Wei'
'Yongzhong Bian'

_publ_section_title
;
 Stereochemistry and Solid-State Structure of an Intrinsically Chiral
 Meso-Patterned Porphyrin: Case Study by NMR and Single-Crystal X-ray
 Diffraction Analysis
;
_journal_name_full 'Journal of Organic Chemistry'
_journal_page_first 9949
_journal_page_last 9955
_journal_paper_doi 10.1021/jo401825k
_journal_volume 78
_journal_year 2013
_chemical_formula_moiety 'C47 H31 N5 O2 Zn, C5H5N, 2(C H Cl3)'
_chemical_formula_sum 'C54 H38 Cl6 N6 O2 Zn'
_chemical_formula_weight 1080.97
_chemical_name_systematic
; 
 ? 
;
_space_group_IT_number 2
_symmetry_cell_setting triclinic
_symmetry_space_group_name_Hall '-P 1'
_symmetry_space_group_name_H-M 'P -1'
_atom_sites_solution_hydrogens geom
_atom_sites_solution_primary direct
_atom_sites_solution_secondary difmap
_audit_creation_method SHELXL-97
_cell_angle_alpha 88.879(5)
_cell_angle_beta 77.687(6)
_cell_angle_gamma 63.913(7)
_cell_formula_units_Z 2
_cell_length_a 12.2680(10)
_cell_length_b 12.5730(8)
_cell_length_c 18.1872(11)
_cell_measurement_reflns_used 4912
_cell_measurement_temperature 293(2)
_cell_measurement_theta_max 63.7615
_cell_measurement_theta_min 3.9255
_cell_volume 2452.7(3)
_computing_cell_refinement 'Bruker FRAMBO'
_computing_data_collection 'Bruker FRAMBO'
_computing_data_reduction 'Bruker SAINT'
_computing_molecular_graphics 'Bruker SHELXTL'
_computing_publication_material 'Bruker SHELXTL'
_computing_structure_refinement 'SHELXL-97 (Sheldrick, 1997)'
_computing_structure_solution 'SHELXS-97 (Sheldrick, 1990)'
_diffrn_ambient_temperature 293(2)
_diffrn_measured_fraction_theta_full 0.986
_diffrn_measured_fraction_theta_max 0.986
_diffrn_measurement_device_type 'multiwire proportional'
_diffrn_measurement_method 'phi and omega scans'
_diffrn_radiation_monochromator graphite
_diffrn_radiation_source 'fine-focus sealed tube'
_diffrn_radiation_type CuK\a
_diffrn_radiation_wavelength 1.54178
_diffrn_reflns_av_R_equivalents 0.0390
_diffrn_reflns_av_sigmaI/netI 0.0590
_diffrn_reflns_limit_h_max 13
_diffrn_reflns_limit_h_min -13
_diffrn_reflns_limit_k_max 11
_diffrn_reflns_limit_k_min -14
_diffrn_reflns_limit_l_max 20
_diffrn_reflns_limit_l_min -19
_diffrn_reflns_number 11838
_diffrn_reflns_theta_full 60.00
_diffrn_reflns_theta_max 60.00
_diffrn_reflns_theta_min 4.12
_exptl_absorpt_coefficient_mu 4.098
_exptl_absorpt_correction_T_max 0.6847
_exptl_absorpt_correction_T_min 0.5258
_exptl_absorpt_correction_type multi-scan
_exptl_absorpt_process_details sadabs
_exptl_crystal_colour red
_exptl_crystal_density_diffrn 1.464
_exptl_crystal_description block
_exptl_crystal_F_000 1104
_exptl_crystal_size_max 0.18
_exptl_crystal_size_mid 0.15
_exptl_crystal_size_min 0.10
_refine_diff_density_max 1.381
_refine_diff_density_min -1.354
_refine_diff_density_rms 0.144
_refine_ls_extinction_method none
_refine_ls_goodness_of_fit_ref 1.031
_refine_ls_hydrogen_treatment constr
_refine_ls_matrix_type full
_refine_ls_number_parameters 554
_refine_ls_number_reflns 7188
_refine_ls_number_restraints 0
_refine_ls_restrained_S_all 1.031
_refine_ls_R_factor_all 0.1106
_refine_ls_R_factor_gt 0.0925
_refine_ls_shift/su_max 0.000
_refine_ls_shift/su_mean 0.000
_refine_ls_structure_factor_coef Fsqd
_refine_ls_weighting_details 'calc w=1/[\s^2^(Fo^2^)+(0.1682P)^2^+10.6515P] where P=(Fo^2^+2Fc^2^)/3'
_refine_ls_weighting_scheme calc
_refine_ls_wR_factor_gt 0.2593
_refine_ls_wR_factor_ref 0.2754
_reflns_number_gt 5642
_reflns_number_total 7188
_reflns_threshold_expression >2sigma(I)
_cod_data_source_file jo401825k_si_001.cif
_cod_data_source_block 123
_cod_original_sg_symbol_Hall -P1
_cod_database_code 4028655

loop_
_symmetry_equiv_pos_as_xyz
'x, y, z'
'-x, -y, -z'

loop_
_atom_site_label
_atom_site_type_symbol
_atom_site_fract_x
_atom_site_fract_y
_atom_site_fract_z
_atom_site_U_iso_or_equiv
_atom_site_adp_type
_atom_site_occupancy
_atom_site_symmetry_multiplicity
_atom_site_calc_flag
_atom_site_refinement_flags
_atom_site_disorder_assembly
_atom_site_disorder_group
Zn1 Zn 0.35596(7) 0.38718(7) 0.25833(5) 0.0258(3) Uani 1 1 d . . .
O1 O 0.4069(5) 0.8013(4) 0.3026(3) 0.0359(11) Uani 1 1 d . . .
H1 H 0.3925 0.7440 0.3120 0.054 Uiso 1 1 calc R . .
O2 O -0.4850(4) 0.8257(4) 0.4124(3) 0.0338(10) Uani 1 1 d . . .
H2 H -0.5174 0.8256 0.3774 0.051 Uiso 1 1 calc R . .
N1 N 0.4977(5) 0.4374(5) 0.2197(3) 0.0266(11) Uani 1 1 d . . .
N2 N 0.2264(5) 0.5647(5) 0.2650(3) 0.0271(11) Uani 1 1 d . . .
N3 N 0.2189(5) 0.3558(5) 0.3288(3) 0.0302(12) Uani 1 1 d . . .
N4 N 0.4892(5) 0.2288(5) 0.2829(3) 0.0283(12) Uani 1 1 d . . .
C1 C 0.3012(3) 0.5967(3) 0.41419(15) 0.0477(19) Uani 1 1 d G . .
H1A H 0.2204 0.6545 0.4162 0.057 Uiso 1 1 calc R . .
C2 C 0.3212(4) 0.4901(4) 0.44601(12) 0.050(2) Uani 1 1 d G . .
H2A H 0.2538 0.4766 0.4694 0.060 Uiso 1 1 calc R . .
C3 C 0.4421(4) 0.4037(3) 0.44293(15) 0.054(2) Uani 1 1 d G . .
H3 H 0.4555 0.3324 0.4642 0.065 Uiso 1 1 calc R . .
C4 C 0.5429(4) 0.4239(3) 0.40803(18) 0.049(2) Uani 1 1 d G . .
H4 H 0.6238 0.3660 0.4060 0.059 Uiso 1 1 calc R . .
C5 C 0.5229(3) 0.5304(4) 0.37620(16) 0.0453(18) Uani 1 1 d G . .
H5 H 0.5904 0.5439 0.3528 0.054 Uiso 1 1 calc R . .
N6 N 0.4021(4) 0.6169(3) 0.37928(16) 0.0437(15) Uani 1 1 d G . .
C6 C 0.3672(3) 0.3906(3) 0.08957(12) 0.0389(16) Uani 1 1 d G . .
H6 H 0.4130 0.4323 0.0924 0.047 Uiso 1 1 calc R . .
C7 C 0.3396(4) 0.3752(3) 0.02149(13) 0.0482(19) Uani 1 1 d G . .
H7 H 0.3669 0.4065 -0.0213 0.058 Uiso 1 1 calc R . .
C8 C 0.2711(3) 0.3129(3) 0.01732(15) 0.0464(19) Uani 1 1 d G . .
H8 H 0.2526 0.3026 -0.0282 0.056 Uiso 1 1 calc R . .
C9 C 0.2303(4) 0.2661(3) 0.08122(17) 0.051(2) Uani 1 1 d G . .
H9 H 0.1845 0.2244 0.0784 0.062 Uiso 1 1 calc R . .
C10 C 0.2580(3) 0.2816(3) 0.14929(15) 0.0400(17) Uani 1 1 d G . .
H10 H 0.2307 0.2502 0.1920 0.048 Uiso 1 1 calc R . .
N5 N 0.3264(2) 0.3438(2) 0.15347(13) 0.0289(12) Uani 1 1 d G . .
C11 C 0.3500(7) 0.1528(6) 0.3560(4) 0.0315(15) Uani 1 1 d . . .
H11 H 0.3488 0.0862 0.3786 0.038 Uiso 1 1 calc R . .
C12 C 0.2347(7) 0.2496(6) 0.3588(4) 0.0305(14) Uani 1 1 d . . .
C13 C 0.1151(7) 0.2571(6) 0.3943(4) 0.0342(16) Uani 1 1 d . . .
H13 H 0.1005 0.1969 0.4181 0.041 Uiso 1 1 calc R . .
C14 C 0.0285(7) 0.3655(6) 0.3872(4) 0.0320(15) Uani 1 1 d . . .
H14 H -0.0572 0.3950 0.4052 0.038 Uiso 1 1 calc R . .
C15 C 0.0935(6) 0.4282(6) 0.3462(4) 0.0294(14) Uani 1 1 d . . .
C16 C 0.0371(6) 0.5467(6) 0.3289(4) 0.0296(14) Uani 1 1 d . . .
C17 C -0.1032(3) 0.6153(4) 0.3529(2) 0.0301(14) Uani 1 1 d G . .
C18 C -0.1605(3) 0.6753(4) 0.4243(2) 0.0372(16) Uani 1 1 d G . .
H18 H -0.1131 0.6686 0.4594 0.045 Uiso 1 1 calc R . .
C19 C -0.2888(4) 0.7452(4) 0.44334(18) 0.0375(16) Uani 1 1 d G . .
H19 H -0.3272 0.7854 0.4911 0.045 Uiso 1 1 calc R . .
C20 C -0.3597(3) 0.7552(4) 0.3910(2) 0.0296(14) Uani 1 1 d G . .
C21 C -0.3023(3) 0.6952(4) 0.3196(2) 0.0397(17) Uani 1 1 d G . .
H21 H -0.3498 0.7019 0.2845 0.048 Uiso 1 1 calc R . .
C22 C -0.1741(3) 0.6252(4) 0.30055(18) 0.0397(17) Uani 1 1 d G . .
H22 H -0.1357 0.5851 0.2528 0.048 Uiso 1 1 calc R . .
C23 C 0.1000(6) 0.6106(6) 0.2929(4) 0.0288(14) Uani 1 1 d . . .
C24 C 0.0424(6) 0.7352(6) 0.2837(4) 0.0306(14) Uani 1 1 d . . .
H24 H -0.0421 0.7868 0.2984 0.037 Uiso 1 1 calc R . .
C25 C 0.1345(6) 0.7639(6) 0.2495(4) 0.0318(15) Uani 1 1 d . . .
H25 H 0.1250 0.8387 0.2359 0.038 Uiso 1 1 calc R . .
C26 C 0.2487(6) 0.6574(5) 0.2382(4) 0.0263(13) Uani 1 1 d . . .
C27 C 0.3679(6) 0.6494(5) 0.2062(3) 0.0255(13) Uani 1 1 d . . .
C28 C 0.3733(3) 0.7639(3) 0.17984(14) 0.0284(14) Uani 1 1 d G . .
C29 C 0.4035(3) 0.8248(3) 0.22882(14) 0.0280(14) Uani 1 1 d G . .
C30 C 0.4264(3) 0.9204(3) 0.20529(16) 0.0317(15) Uani 1 1 d G . .
H30 H 0.4466 0.9610 0.2381 0.038 Uiso 1 1 calc R . .
C31 C 0.4191(3) 0.9551(3) 0.13278(17) 0.0322(15) Uani 1 1 d G . .
H31 H 0.4344 1.0191 0.1170 0.039 Uiso 1 1 calc R . .
C32 C 0.3889(2) 0.8943(2) 0.08380(13) 0.0320(15) Uani 1 1 d G . .
C33 C 0.3660(2) 0.7987(2) 0.10733(13) 0.0269(13) Uani 1 1 d G . .
C34 C 0.3358(4) 0.7379(3) 0.05834(17) 0.0336(15) Uani 1 1 d G . .
H34 H 0.3205 0.6740 0.0741 0.040 Uiso 1 1 calc R . .
C35 C 0.3285(4) 0.7727(3) -0.01417(16) 0.0384(16) Uani 1 1 d G . .
H35 H 0.3083 0.7320 -0.0469 0.046 Uiso 1 1 calc R . .
C36 C 0.3513(4) 0.8683(3) -0.03770(14) 0.0415(17) Uani 1 1 d G . .
H36 H 0.3464 0.8916 -0.0862 0.050 Uiso 1 1 calc R . .
C37 C 0.3816(4) 0.9291(3) 0.01128(15) 0.0368(16) Uani 1 1 d G . .
H37 H 0.3969 0.9931 -0.0045 0.044 Uiso 1 1 calc R . .
C38 C 0.4814(6) 0.5490(5) 0.1984(3) 0.0243(13) Uani 1 1 d . . .
C39 C 0.6018(6) 0.5460(6) 0.1699(4) 0.0295(14) Uani 1 1 d . . .
H39 H 0.6170 0.6092 0.1519 0.035 Uiso 1 1 calc R . .
C40 C 0.6889(6) 0.4341(6) 0.1742(4) 0.0310(14) Uani 1 1 d . . .
H40 H 0.7749 0.4056 0.1592 0.037 Uiso 1 1 calc R . .
C41 C 0.6229(6) 0.3674(6) 0.2064(4) 0.0280(14) Uani 1 1 d . . .
C42 C 0.6808(6) 0.2491(6) 0.2258(4) 0.0299(14) Uani 1 1 d . . .
C43 C 0.8213(3) 0.1887(4) 0.2096(2) 0.0299(14) Uani 1 1 d G . .
C44 C 0.8811(4) 0.2295(4) 0.2504(2) 0.0417(17) Uani 1 1 d G . .
H44 H 0.8346 0.2939 0.2864 0.050 Uiso 1 1 calc R . .
C45 C 1.0104(4) 0.1740(4) 0.2375(3) 0.0451(18) Uani 1 1 d G . .
H45 H 1.0504 0.2013 0.2648 0.054 Uiso 1 1 calc R . .
C46 C 1.0799(3) 0.0778(4) 0.1837(3) 0.0422(17) Uani 1 1 d G . .
H46 H 1.1664 0.0406 0.1750 0.051 Uiso 1 1 calc R . .
C47 C 1.0200(3) 0.0370(3) 0.1428(2) 0.0376(16) Uani 1 1 d G . .
H47 H 1.0665 -0.0274 0.1068 0.045 Uiso 1 1 calc R . .
C48 C 0.8907(3) 0.0925(4) 0.1558(2) 0.0338(15) Uani 1 1 d G . .
H48 H 0.8507 0.0652 0.1284 0.041 Uiso 1 1 calc R . .
C49 C 0.6173(6) 0.1865(5) 0.2629(4) 0.0276(14) Uani 1 1 d . . .
C50 C 0.6753(7) 0.0723(6) 0.2921(4) 0.0365(16) Uani 1 1 d . . .
H50 H 0.7604 0.0253 0.2868 0.044 Uiso 1 1 calc R . .
C51 C 0.5836(7) 0.0467(6) 0.3283(4) 0.0367(16) Uani 1 1 d . . .
H51 H 0.5932 -0.0218 0.3524 0.044 Uiso 1 1 calc R . .
C52 C 0.4668(6) 0.1455(6) 0.3230(4) 0.0309(14) Uani 1 1 d . . .
C53 C 0.7838(13) 0.0974(13) 0.4976(8) 0.097(4) Uani 1 1 d . . .
H53 H 0.6958 0.1524 0.5172 0.116 Uiso 1 1 calc R . .
C54 C 0.0349(9) 0.2435(10) 0.8997(6) 0.068(3) Uani 1 1 d . . .
H54 H -0.0124 0.2273 0.8680 0.081 Uiso 1 1 calc R A 1
Cl1 Cl 0.8416(3) 0.1653(3) 0.4249(2) 0.1059(11) Uani 1 1 d . . .
Cl2 Cl 0.7882(4) -0.0305(4) 0.4678(2) 0.1080(11) Uani 1 1 d . . .
Cl3 Cl 0.8590(3) 0.0810(3) 0.5733(2) 0.1015(10) Uani 1 1 d . . .
Cl4 Cl -0.0196(19) 0.406(3) 0.9118(14) 0.121(6) Uani 0.77(12) 1 d P B 1
Cl4' Cl -0.021(4) 0.380(5) 0.902(3) 0.069(14) Uani 0.23(12) 1 d P B 2
Cl5 Cl 0.1916(2) 0.1764(2) 0.85469(13) 0.0630(6) Uani 1 1 d . B .
Cl6 Cl 0.0108(3) 0.1870(3) 0.98757(14) 0.0731(7) Uani 1 1 d . B .

loop_
_atom_site_aniso_label
_atom_site_aniso_U_11
_atom_site_aniso_U_22
_atom_site_aniso_U_33
_atom_site_aniso_U_23
_atom_site_aniso_U_13
_atom_site_aniso_U_12
Zn1 0.0276(5) 0.0220(5) 0.0311(5) 0.0028(3) -0.0080(3) -0.0134(4)
O1 0.045(3) 0.036(3) 0.038(3) 0.004(2) -0.016(2) -0.026(2)
O2 0.029(2) 0.033(3) 0.040(3) 0.003(2) -0.009(2) -0.013(2)
N1 0.028(3) 0.023(3) 0.032(3) 0.004(2) -0.011(2) -0.012(2)
N2 0.027(3) 0.023(3) 0.033(3) 0.004(2) -0.008(2) -0.013(2)
N3 0.038(3) 0.024(3) 0.031(3) 0.001(2) -0.008(2) -0.016(2)
N4 0.032(3) 0.023(3) 0.033(3) 0.004(2) -0.009(2) -0.015(2)
C1 0.060(5) 0.052(5) 0.039(4) -0.006(4) -0.009(4) -0.033(4)
C2 0.078(6) 0.047(5) 0.041(4) 0.004(3) -0.012(4) -0.043(5)
C3 0.098(7) 0.049(5) 0.035(4) 0.003(3) -0.015(4) -0.049(5)
C4 0.062(5) 0.043(5) 0.041(4) -0.003(3) -0.009(4) -0.022(4)
C5 0.063(5) 0.043(4) 0.035(4) 0.002(3) -0.013(4) -0.027(4)
N6 0.061(4) 0.048(4) 0.033(3) 0.003(3) -0.013(3) -0.034(3)
C6 0.050(4) 0.043(4) 0.030(4) -0.001(3) -0.008(3) -0.027(4)
C7 0.045(4) 0.055(5) 0.037(4) 0.002(3) -0.011(3) -0.015(4)
C8 0.052(5) 0.046(5) 0.044(4) 0.000(3) -0.024(4) -0.019(4)
C9 0.065(5) 0.048(5) 0.059(5) 0.002(4) -0.029(4) -0.035(4)
C10 0.049(4) 0.038(4) 0.045(4) 0.006(3) -0.018(3) -0.026(4)
N5 0.029(3) 0.026(3) 0.034(3) 0.001(2) -0.009(2) -0.013(2)
C11 0.048(4) 0.023(3) 0.031(3) 0.004(3) -0.010(3) -0.022(3)
C12 0.041(4) 0.025(3) 0.031(3) 0.003(3) -0.011(3) -0.019(3)
C13 0.044(4) 0.036(4) 0.036(4) 0.007(3) -0.010(3) -0.029(3)
C14 0.037(4) 0.034(4) 0.034(4) 0.002(3) -0.007(3) -0.024(3)
C15 0.033(4) 0.031(4) 0.029(3) -0.001(3) -0.007(3) -0.018(3)
C16 0.027(3) 0.029(3) 0.036(4) -0.001(3) -0.008(3) -0.015(3)
C17 0.031(3) 0.028(3) 0.036(4) 0.005(3) -0.006(3) -0.019(3)
C18 0.036(4) 0.045(4) 0.036(4) 0.004(3) -0.015(3) -0.021(3)
C19 0.038(4) 0.040(4) 0.034(4) -0.005(3) -0.004(3) -0.018(3)
C20 0.034(4) 0.028(3) 0.033(4) 0.005(3) -0.006(3) -0.021(3)
C21 0.034(4) 0.059(5) 0.033(4) 0.004(3) -0.011(3) -0.025(4)
C22 0.032(4) 0.051(5) 0.035(4) -0.006(3) -0.004(3) -0.019(3)
C23 0.030(3) 0.031(4) 0.030(3) 0.005(3) -0.009(3) -0.017(3)
C24 0.025(3) 0.027(3) 0.041(4) 0.006(3) -0.010(3) -0.011(3)
C25 0.033(4) 0.030(4) 0.042(4) 0.006(3) -0.012(3) -0.021(3)
C26 0.026(3) 0.019(3) 0.036(3) 0.004(2) -0.010(3) -0.010(3)
C27 0.035(3) 0.023(3) 0.026(3) 0.004(2) -0.010(3) -0.018(3)
C28 0.021(3) 0.026(3) 0.041(4) -0.001(3) -0.002(3) -0.015(3)
C29 0.028(3) 0.027(3) 0.035(4) 0.002(3) -0.008(3) -0.016(3)
C30 0.030(3) 0.027(3) 0.042(4) -0.003(3) -0.007(3) -0.016(3)
C31 0.030(3) 0.025(3) 0.042(4) 0.002(3) -0.001(3) -0.016(3)
C32 0.023(3) 0.024(3) 0.044(4) 0.003(3) -0.004(3) -0.008(3)
C33 0.023(3) 0.024(3) 0.033(3) 0.002(3) -0.005(3) -0.010(3)
C34 0.030(3) 0.036(4) 0.038(4) 0.003(3) -0.007(3) -0.019(3)
C35 0.036(4) 0.040(4) 0.040(4) 0.000(3) -0.013(3) -0.016(3)
C36 0.046(4) 0.046(4) 0.037(4) 0.012(3) -0.013(3) -0.023(4)
C37 0.036(4) 0.035(4) 0.038(4) 0.008(3) -0.005(3) -0.016(3)
C38 0.025(3) 0.024(3) 0.028(3) 0.002(2) -0.010(2) -0.013(3)
C39 0.032(3) 0.028(4) 0.033(3) 0.004(3) -0.009(3) -0.017(3)
C40 0.025(3) 0.034(4) 0.033(4) -0.006(3) -0.003(3) -0.014(3)
C41 0.026(3) 0.028(3) 0.032(3) -0.003(3) -0.006(3) -0.013(3)
C42 0.027(3) 0.029(4) 0.031(3) -0.003(3) -0.006(3) -0.011(3)
C43 0.025(3) 0.028(3) 0.038(4) 0.005(3) -0.012(3) -0.011(3)
C44 0.037(4) 0.040(4) 0.046(4) -0.009(3) -0.008(3) -0.015(3)
C45 0.035(4) 0.049(5) 0.055(5) -0.003(4) -0.016(3) -0.019(4)
C46 0.027(4) 0.043(4) 0.051(4) 0.004(3) -0.007(3) -0.012(3)
C47 0.036(4) 0.031(4) 0.043(4) -0.003(3) -0.007(3) -0.013(3)
C48 0.032(4) 0.023(3) 0.043(4) -0.003(3) -0.013(3) -0.007(3)
C49 0.034(3) 0.016(3) 0.033(3) -0.002(2) -0.011(3) -0.010(3)
C50 0.035(4) 0.024(3) 0.047(4) 0.001(3) -0.013(3) -0.009(3)
C51 0.044(4) 0.018(3) 0.049(4) 0.008(3) -0.014(3) -0.013(3)
C52 0.039(4) 0.027(3) 0.027(3) 0.000(3) -0.009(3) -0.014(3)
C53 0.071(7) 0.106(10) 0.103(10) 0.030(8) -0.010(7) -0.036(7)
C54 0.060(6) 0.077(7) 0.063(6) -0.005(5) -0.025(5) -0.022(5)
Cl1 0.090(2) 0.100(2) 0.117(3) 0.039(2) -0.0147(19) -0.0374(19)
Cl2 0.122(3) 0.111(3) 0.110(3) 0.035(2) -0.043(2) -0.063(2)
Cl3 0.095(2) 0.097(2) 0.092(2) 0.0081(17) -0.0152(17) -0.0271(19)
Cl4 0.137(8) 0.056(8) 0.085(5) -0.012(6) -0.010(5) 0.026(5)
Cl4' 0.082(18) 0.033(13) 0.056(13) -0.003(9) 0.005(8) -0.002(11)
Cl5 0.0734(15) 0.0478(12) 0.0585(13) -0.0031(9) -0.0047(11) -0.0231(11)
Cl6 0.0790(16) 0.106(2) 0.0576(14) 0.0064(13) -0.0175(12) -0.0608(16)

loop_
_atom_type_symbol
_atom_type_description
_atom_type_scat_dispersion_real
_atom_type_scat_dispersion_imag
_atom_type_scat_source
C C 0.0181 0.0091 'International Tables Vol C Tables 4.2.6.8 and 6.1.1.4'
H H 0.0000 0.0000 'International Tables Vol C Tables 4.2.6.8 and 6.1.1.4'
O O 0.0492 0.0322 'International Tables Vol C Tables 4.2.6.8 and 6.1.1.4'
N N 0.0311 0.0180 'International Tables Vol C Tables 4.2.6.8 and 6.1.1.4'
Zn Zn -1.5491 0.6778 'International Tables Vol C Tables 4.2.6.8 and 6.1.1.4'
Cl Cl 0.3639 0.7018 'International Tables Vol C Tables 4.2.6.8 and 6.1.1.4'

loop_
_geom_angle_atom_site_label_1
_geom_angle_atom_site_label_2
_geom_angle_atom_site_label_3
_geom_angle
N4 Zn1 N3 89.6(2)
N4 Zn1 N2 162.3(2)
N3 Zn1 N2 88.0(2)
N4 Zn1 N1 87.9(2)
N3 Zn1 N1 161.9(2)
N2 Zn1 N1 89.0(2)
N4 Zn1 N5 103.93(16)
N3 Zn1 N5 97.40(17)
N2 Zn1 N5 93.79(16)
N1 Zn1 N5 100.60(16)
C29 O1 H1 109.5
C20 O2 H2 109.5
C41 N1 C38 106.6(5)
C41 N1 Zn1 127.5(4)
C38 N1 Zn1 125.8(4)
C26 N2 C23 106.3(5)
C26 N2 Zn1 127.0(4)
C23 N2 Zn1 126.6(4)
C15 N3 C12 106.1(5)
C15 N3 Zn1 127.4(4)
C12 N3 Zn1 125.9(5)
C52 N4 C49 106.6(5)
C52 N4 Zn1 125.9(4)
C49 N4 Zn1 127.6(4)
C2 C1 N6 120.0
C2 C1 H1A 120.0
N6 C1 H1A 120.0
C1 C2 C3 120.0
C1 C2 H2A 120.0
C3 C2 H2A 120.0
C4 C3 C2 120.0
C4 C3 H3 120.0
C2 C3 H3 120.0
C3 C4 C5 120.0
C3 C4 H4 120.0
C5 C4 H4 120.0
C4 C5 N6 120.0
C4 C5 H5 120.0
N6 C5 H5 120.0
C5 N6 C1 120.0
N5 C6 C7 120.0
N5 C6 H6 120.0
C7 C6 H6 120.0
C8 C7 C6 120.0
C8 C7 H7 120.0
C6 C7 H7 120.0
C9 C8 C7 120.0
C9 C8 H8 120.0
C7 C8 H8 120.0
C8 C9 C10 120.0
C8 C9 H9 120.0
C10 C9 H9 120.0
N5 C10 C9 120.0
N5 C10 H10 120.0
C9 C10 H10 120.0
C10 N5 C6 120.0
C10 N5 Zn1 122.09(6)
C6 N5 Zn1 117.59(6)
C12 C11 C52 126.8(6)
C12 C11 H11 116.6
C52 C11 H11 116.6
N3 C12 C11 124.4(6)
N3 C12 C13 109.3(6)
C11 C12 C13 126.3(6)
C14 C13 C12 108.0(6)
C14 C13 H13 126.0
C12 C13 H13 126.0
C13 C14 C15 106.8(6)
C13 C14 H14 126.6
C15 C14 H14 126.6
N3 C15 C16 124.9(6)
N3 C15 C14 109.8(6)
C16 C15 C14 125.3(6)
C15 C16 C23 125.7(6)
C15 C16 C17 118.4(5)
C23 C16 C17 115.9(6)
C18 C17 C22 120.0
C18 C17 C16 120.8(3)
C22 C17 C16 119.0(3)
C17 C18 C19 120.0
C17 C18 H18 120.0
C19 C18 H18 120.0
C18 C19 C20 120.0
C18 C19 H19 120.0
C20 C19 H19 120.0
O2 C20 C21 122.4(3)
O2 C20 C19 117.6(3)
C21 C20 C19 120.0
C22 C21 C20 120.0
C22 C21 H21 120.0
C20 C21 H21 120.0
C21 C22 C17 120.0
C21 C22 H22 120.0
C17 C22 H22 120.0
N2 C23 C16 125.3(6)
N2 C23 C24 109.7(5)
C16 C23 C24 124.9(6)
C25 C24 C23 107.0(6)
C25 C24 H24 126.5
C23 C24 H24 126.5
C24 C25 C26 106.9(6)
C24 C25 H25 126.5
C26 C25 H25 126.5
N2 C26 C27 124.9(6)
N2 C26 C25 110.0(5)
C27 C26 C25 125.1(6)
C38 C27 C26 126.6(6)
C38 C27 C28 116.4(5)
C26 C27 C28 116.9(5)
C29 C28 C33 120.0
C29 C28 C27 116.4(3)
C33 C28 C27 123.0(3)
O1 C29 C30 115.5(3)
O1 C29 C28 124.4(3)
C30 C29 C28 120.0
C31 C30 C29 120.0
C31 C30 H30 120.0
C29 C30 H30 120.0
C32 C31 C30 120.0
C32 C31 H31 120.0
C30 C31 H31 120.0
C31 C32 C33 120.0
C31 C32 C37 120.0
C33 C32 C37 120.0
C34 C33 C32 120.0
C34 C33 C28 120.0
C32 C33 C28 120.0
C33 C34 C35 120.0
C33 C34 H34 120.0
C35 C34 H34 120.0
C36 C35 C34 120.0
C36 C35 H35 120.0
C34 C35 H35 120.0
C35 C36 C37 120.0
C35 C36 H36 120.0
C37 C36 H36 120.0
C36 C37 C32 120.0
C36 C37 H37 120.0
C32 C37 H37 120.0
N1 C38 C27 125.8(6)
N1 C38 C39 109.1(5)
C27 C38 C39 125.0(6)
C40 C39 C38 107.2(6)
C40 C39 H39 126.4
C38 C39 H39 126.4
C39 C40 C41 107.0(6)
C39 C40 H40 126.5
C41 C40 H40 126.5
N1 C41 C42 125.5(6)
N1 C41 C40 110.1(6)
C42 C41 C40 124.4(6)
C49 C42 C41 124.9(6)
C49 C42 C43 117.8(6)
C41 C42 C43 117.2(6)
C44 C43 C48 120.0
C44 C43 C42 118.9(3)
C48 C43 C42 121.1(3)
C43 C44 C45 120.0
C43 C44 H44 120.0
C45 C44 H44 120.0
C46 C45 C44 120.0
C46 C45 H45 120.0
C44 C45 H45 120.0
C47 C46 C45 120.0
C47 C46 H46 120.0
C45 C46 H46 120.0
C48 C47 C46 120.0
C48 C47 H47 120.0
C46 C47 H47 120.0
C47 C48 C43 120.0
C47 C48 H48 120.0
C43 C48 H48 120.0
N4 C49 C42 125.5(6)
N4 C49 C50 109.2(6)
C42 C49 C50 125.1(6)
C51 C50 C49 107.2(6)
C51 C50 H50 126.4
C49 C50 H50 126.4
C50 C51 C52 107.3(6)
C50 C51 H51 126.3
C52 C51 H51 126.3
N4 C52 C11 126.1(6)
N4 C52 C51 109.7(6)
C11 C52 C51 124.1(6)
Cl2 C53 Cl1 113.3(9)
Cl2 C53 Cl3 112.7(8)
Cl1 C53 Cl3 110.4(8)
Cl2 C53 H53 106.7
Cl1 C53 H53 106.7
Cl3 C53 H53 106.7
Cl4' C54 Cl5 111.7(14)
Cl4' C54 Cl6 115.0(16)
Cl5 C54 Cl6 110.7(6)
Cl4' C54 Cl4 8(2)
Cl5 C54 Cl4 108.9(10)
Cl6 C54 Cl4 110.5(8)
Cl4' C54 H54 101.2
Cl5 C54 H54 108.9
Cl6 C54 H54 108.9
Cl4 C54 H54 108.9

loop_
_geom_bond_atom_site_label_1
_geom_bond_atom_site_label_2
_geom_bond_distance
Zn1 N4 2.062(5)
Zn1 N3 2.066(6)
Zn1 N2 2.081(5)
Zn1 N1 2.084(5)
Zn1 N5 2.139(2)
O1 C29 1.374(5)
O1 H1 0.8200
O2 C20 1.363(5)
O2 H2 0.8200
N1 C41 1.361(8)
N1 C38 1.387(8)
N2 C26 1.368(8)
N2 C23 1.372(9)
N3 C15 1.367(9)
N3 C12 1.381(9)
N4 C52 1.359(9)
N4 C49 1.383(9)
C1 C2 1.3900
C1 N6 1.3900
C1 H1A 0.9300
C2 C3 1.3900
C2 H2A 0.9300
C3 C4 1.3900
C3 H3 0.9300
C4 C5 1.3900
C4 H4 0.9300
C5 N6 1.3900
C5 H5 0.9300
C6 N5 1.3900
C6 C7 1.3901
C6 H6 0.9300
C7 C8 1.3900
C7 H7 0.9300
C8 C9 1.3899
C8 H8 0.9300
C9 C10 1.3901
C9 H9 0.9300
C10 N5 1.3900
C10 H10 0.9300
C11 C12 1.394(10)
C11 C52 1.393(10)
C11 H11 0.9300
C12 C13 1.433(10)
C13 C14 1.335(10)
C13 H13 0.9300
C14 C15 1.446(9)
C14 H14 0.9300
C15 C16 1.402(10)
C16 C23 1.408(9)
C16 C17 1.511(7)
C17 C18 1.3900
C17 C22 1.3900
C18 C19 1.3900
C18 H18 0.9300
C19 C20 1.3900
C19 H19 0.9300
C20 C21 1.3900
C21 C22 1.3900
C21 H21 0.9300
C22 H22 0.9300
C23 C24 1.431(10)
C24 C25 1.358(10)
C24 H24 0.9300
C25 C26 1.427(9)
C25 H25 0.9300
C26 C27 1.412(9)
C27 C38 1.390(9)
C27 C28 1.534(6)
C28 C29 1.3900
C28 C33 1.3900
C29 C30 1.3900
C30 C31 1.3900
C30 H30 0.9300
C31 C32 1.3900
C31 H31 0.9300
C32 C33 1.3900
C32 C37 1.3900
C33 C34 1.3900
C34 C35 1.3900
C34 H34 0.9300
C35 C36 1.3900
C35 H35 0.9300
C36 C37 1.3900
C36 H36 0.9300
C37 H37 0.9300
C38 C39 1.442(9)
C39 C40 1.355(10)
C39 H39 0.9300
C40 C41 1.441(9)
C40 H40 0.9300
C41 C42 1.413(10)
C42 C49 1.406(10)
C42 C43 1.508(7)
C43 C44 1.3900
C43 C48 1.3900
C44 C45 1.3900
C44 H44 0.9300
C45 C46 1.3900
C45 H45 0.9300
C46 C47 1.3900
C46 H46 0.9300
C47 C48 1.3900
C47 H47 0.9300
C48 H48 0.9300
C49 C50 1.444(10)
C50 C51 1.341(11)
C50 H50 0.9300
C51 C52 1.447(10)
C51 H51 0.9300
C53 Cl2 1.681(16)
C53 Cl1 1.752(13)
C53 Cl3 1.775(15)
C53 H53 0.9800
C54 Cl4' 1.54(5)
C54 Cl5 1.735(11)
C54 Cl6 1.757(11)
C54 Cl4 1.85(4)
C54 H54 0.9800

loop_
_geom_torsion_atom_site_label_1
_geom_torsion_atom_site_label_2
_geom_torsion_atom_site_label_3
_geom_torsion_atom_site_label_4
_geom_torsion
N4 Zn1 N1 C41 11.5(5)
N3 Zn1 N1 C41 93.8(8)
N2 Zn1 N1 C41 174.1(5)
N5 Zn1 N1 C41 -92.3(5)
N4 Zn1 N1 C38 -172.3(5)
N3 Zn1 N1 C38 -90.1(8)
N2 Zn1 N1 C38 -9.7(5)
N5 Zn1 N1 C38 83.9(5)
N4 Zn1 N2 C26 89.1(8)
N3 Zn1 N2 C26 171.5(5)
N1 Zn1 N2 C26 9.3(5)
N5 Zn1 N2 C26 -91.3(5)
N4 Zn1 N2 C23 -95.5(8)
N3 Zn1 N2 C23 -13.1(5)
N1 Zn1 N2 C23 -175.3(5)
N5 Zn1 N2 C23 84.2(5)
N4 Zn1 N3 C15 177.9(5)
N2 Zn1 N3 C15 15.5(5)
N1 Zn1 N3 C15 96.0(8)
N5 Zn1 N3 C15 -78.1(5)
N4 Zn1 N3 C12 -12.3(5)
N2 Zn1 N3 C12 -174.8(5)
N1 Zn1 N3 C12 -94.3(8)
N5 Zn1 N3 C12 91.7(5)
N3 Zn1 N4 C52 7.7(5)
N2 Zn1 N4 C52 89.8(8)
N1 Zn1 N4 C52 169.8(5)
N5 Zn1 N4 C52 -89.8(5)
N3 Zn1 N4 C49 -171.7(5)
N2 Zn1 N4 C49 -89.6(8)
N1 Zn1 N4 C49 -9.6(5)
N5 Zn1 N4 C49 90.8(5)
N6 C1 C2 C3 0.0
C1 C2 C3 C4 0.0
C2 C3 C4 C5 0.0
C3 C4 C5 N6 0.0
C4 C5 N6 C1 0.0
C2 C1 N6 C5 0.0
N5 C6 C7 C8 0.0
C6 C7 C8 C9 0.0
C7 C8 C9 C10 0.0
C8 C9 C10 N5 0.0
C9 C10 N5 C6 0.0
C9 C10 N5 Zn1 173.34(8)
C7 C6 N5 C10 0.0
C7 C6 N5 Zn1 -173.64(8)
N4 Zn1 N5 C10 75.71(18)
N3 Zn1 N5 C10 -15.69(19)
N2 Zn1 N5 C10 -104.17(18)
N1 Zn1 N5 C10 166.18(17)
N4 Zn1 N5 C6 -110.8(2)
N3 Zn1 N5 C6 157.8(2)
N2 Zn1 N5 C6 69.3(2)
N1 Zn1 N5 C6 -20.3(2)
C15 N3 C12 C11 -177.4(6)
Zn1 N3 C12 C11 11.1(9)
C15 N3 C12 C13 1.0(7)
Zn1 N3 C12 C13 -170.6(4)
C52 C11 C12 N3 -0.5(11)
C52 C11 C12 C13 -178.6(6)
N3 C12 C13 C14 -0.8(8)
C11 C12 C13 C14 177.5(6)
C12 C13 C14 C15 0.3(7)
C12 N3 C15 C16 177.2(6)
Zn1 N3 C15 C16 -11.5(9)
C12 N3 C15 C14 -0.8(7)
Zn1 N3 C15 C14 170.6(4)
C13 C14 C15 N3 0.3(7)
C13 C14 C15 C16 -177.7(6)
N3 C15 C16 C23 -1.6(11)
C14 C15 C16 C23 176.0(6)
N3 C15 C16 C17 -179.2(5)
C14 C15 C16 C17 -1.6(9)
C15 C16 C17 C18 87.2(6)
C23 C16 C17 C18 -90.7(6)
C15 C16 C17 C22 -97.7(6)
C23 C16 C17 C22 84.4(6)
C22 C17 C18 C19 0.0
C16 C17 C18 C19 175.1(5)
C17 C18 C19 C20 0.0
C18 C19 C20 O2 -179.5(4)
C18 C19 C20 C21 0.0
O2 C20 C21 C22 179.5(5)
C19 C20 C21 C22 0.0
C20 C21 C22 C17 0.0
C18 C17 C22 C21 0.0
C16 C17 C22 C21 -175.2(5)
C26 N2 C23 C16 -177.2(6)
Zn1 N2 C23 C16 6.7(9)
C26 N2 C23 C24 -0.4(7)
Zn1 N2 C23 C24 -176.6(4)
C15 C16 C23 N2 4.0(11)
C17 C16 C23 N2 -178.2(5)
C15 C16 C23 C24 -172.2(6)
C17 C16 C23 C24 5.5(9)
N2 C23 C24 C25 0.6(8)
C16 C23 C24 C25 177.3(6)
C23 C24 C25 C26 -0.5(7)
C23 N2 C26 C27 178.3(6)
Zn1 N2 C26 C27 -5.5(9)
C23 N2 C26 C25 0.1(7)
Zn1 N2 C26 C25 176.3(4)
C24 C25 C26 N2 0.2(8)
C24 C25 C26 C27 -178.0(6)
N2 C26 C27 C38 -2.0(10)
C25 C26 C27 C38 176.0(6)
N2 C26 C27 C28 -179.6(5)
C25 C26 C27 C28 -1.7(9)
C38 C27 C28 C29 -78.9(5)
C26 C27 C28 C29 99.1(5)
C38 C27 C28 C33 92.5(5)
C26 C27 C28 C33 -89.6(5)
C33 C28 C29 O1 176.5(4)
C27 C28 C29 O1 -11.9(4)
C33 C28 C29 C30 0.0
C27 C28 C29 C30 171.6(4)
O1 C29 C30 C31 -176.8(3)
C28 C29 C30 C31 0.0
C29 C30 C31 C32 0.0
C30 C31 C32 C33 0.0
C30 C31 C32 C37 180.0
C31 C32 C33 C34 180.0
C37 C32 C33 C34 0.0
C31 C32 C33 C28 0.0
C37 C32 C33 C28 180.0
C29 C28 C33 C34 180.0
C27 C28 C33 C34 9.0(4)
C29 C28 C33 C32 0.0
C27 C28 C33 C32 -171.0(4)
C32 C33 C34 C35 0.0
C28 C33 C34 C35 180.0
C33 C34 C35 C36 0.0
C34 C35 C36 C37 0.0
C35 C36 C37 C32 0.0
C31 C32 C37 C36 180.0
C33 C32 C37 C36 0.0
C41 N1 C38 C27 -176.4(6)
Zn1 N1 C38 C27 6.7(9)
C41 N1 C38 C39 1.0(7)
Zn1 N1 C38 C39 -175.8(4)
C26 C27 C38 N1 1.2(10)
C28 C27 C38 N1 178.9(5)
C26 C27 C38 C39 -175.8(6)
C28 C27 C38 C39 1.9(9)
N1 C38 C39 C40 -0.1(7)
C27 C38 C39 C40 177.4(6)
C38 C39 C40 C41 -0.8(7)
C38 N1 C41 C42 174.6(6)
Zn1 N1 C41 C42 -8.7(9)
C38 N1 C41 C40 -1.5(7)
Zn1 N1 C41 C40 175.3(4)
C39 C40 C41 N1 1.5(7)
C39 C40 C41 C42 -174.7(6)
N1 C41 C42 C49 -1.1(10)
C40 C41 C42 C49 174.5(6)
N1 C41 C42 C43 -177.1(5)
C40 C41 C42 C43 -1.5(9)
C49 C42 C43 C44 -108.7(5)
C41 C42 C43 C44 67.6(6)
C49 C42 C43 C48 70.2(7)
C41 C42 C43 C48 -113.5(5)
C48 C43 C44 C45 0.0
C42 C43 C44 C45 178.9(5)
C43 C44 C45 C46 0.0
C44 C45 C46 C47 0.0
C45 C46 C47 C48 0.0
C46 C47 C48 C43 0.0
C44 C43 C48 C47 0.0
C42 C43 C48 C47 -178.9(5)
C52 N4 C49 C42 -174.8(6)
Zn1 N4 C49 C42 4.7(9)
C52 N4 C49 C50 0.1(7)
Zn1 N4 C49 C50 179.6(4)
C41 C42 C49 N4 3.2(10)
C43 C42 C49 N4 179.2(5)
C41 C42 C49 C50 -170.9(6)
C43 C42 C49 C50 5.1(9)
N4 C49 C50 C51 0.4(8)
C42 C49 C50 C51 175.3(6)
C49 C50 C51 C52 -0.7(8)
C49 N4 C52 C11 178.2(6)
Zn1 N4 C52 C11 -1.2(9)
C49 N4 C52 C51 -0.5(7)
Zn1 N4 C52 C51 180.0(4)
C12 C11 C52 N4 -4.9(11)
C12 C11 C52 C51 173.8(7)
C50 C51 C52 N4 0.8(8)
C50 C51 C52 C11 -178.0(6)
